data_7125839
loop_
_publ_author_name
'Vr\'ana, Jan'
'Samsonov, Maksim A.'
'N\<emec, Vlastimil'
'R\%u\<Zi\<cka, Ale\<s'

_publ_section_title
;
 Access to the most sterically crowded anilines via non-catalysed C-C
 coupling reactions.
;
_journal_issue 16
_journal_name_full 'Chemical communications (Cambridge, England)'
_journal_page_first 2487
_journal_page_last 2490
_journal_paper_doi 10.1039/c9cc09497k
_journal_volume 56
_journal_year 2020
_chemical_formula_sum 'C35 H30.5 N O2.5'
_chemical_formula_weight 505.10
_space_group_crystal_system monoclinic
_space_group_IT_number 14
_space_group_name_Hall '-P 2ybc'
_space_group_name_H-M_alt 'P 1 21/c 1'
_atom_sites_solution_hydrogens mixed
_atom_sites_solution_primary dual
_atom_sites_solution_secondary difmap
_audit_creation_method SHELXL-2017/1
_audit_update_record
;
2019-09-30 deposited with the CCDC.	2020-01-21 downloaded from the CCDC.
;
_cell_angle_alpha 90
_cell_angle_beta 105.844(6)
_cell_angle_gamma 90
_cell_formula_units_Z 4
_cell_length_a 16.515(4)
_cell_length_b 6.8442(13)
_cell_length_c 24.238(4)
_cell_measurement_reflns_used 3321
_cell_measurement_temperature 150(2)
_cell_measurement_theta_max 25.40
_cell_measurement_theta_min 2.56
_cell_volume 2635.6(9)
_computing_cell_refinement 'APEX3 v2016.9-0 (Bruker AXS)'
_computing_data_collection 'Bruker Instrument Service vV6.2.3'
_computing_data_reduction 'SAINT V8.37A (Bruker AXS Inc., 2015)'
_computing_molecular_graphics 'Bruker SHELXTL'
_computing_publication_material 'Bruker SHELXTL'
_computing_structure_refinement 'SHELXL-2017/1 (Sheldrick, 2017)'
_computing_structure_solution 'XT, VERSION 2014/5'
_diffrn_ambient_temperature 150(2)
_diffrn_detector_area_resol_mean 10.4167
_diffrn_measured_fraction_theta_full 0.999
_diffrn_measured_fraction_theta_max 0.976
_diffrn_measurement_device_type 'Bruker D8 - Venture'
_diffrn_measurement_method '\f and \w scans to fill the Ewald sphere'
_diffrn_radiation_type MoK\a
_diffrn_radiation_wavelength 0.71073
_diffrn_reflns_av_R_equivalents 0.1790
_diffrn_reflns_av_unetI/netI 0.1056
_diffrn_reflns_Laue_measured_fraction_full 0.999
_diffrn_reflns_Laue_measured_fraction_max 0.976
_diffrn_reflns_limit_h_max 20
_diffrn_reflns_limit_h_min -20
_diffrn_reflns_limit_k_max 8
_diffrn_reflns_limit_k_min -8
_diffrn_reflns_limit_l_max 29
_diffrn_reflns_limit_l_min -30
_diffrn_reflns_number 31014
_diffrn_reflns_point_group_measured_fraction_full 0.999
_diffrn_reflns_point_group_measured_fraction_max 0.976
_diffrn_reflns_theta_full 25.242
_diffrn_reflns_theta_max 26.393
_diffrn_reflns_theta_min 2.433
_diffrn_source 'sealed X-ray tube'
_exptl_absorpt_coefficient_mu 0.079
_exptl_absorpt_correction_T_max 0.9585
_exptl_absorpt_correction_T_min 0.7957
_exptl_absorpt_correction_type multi-scan
_exptl_absorpt_process_details
;
SADABS-2016/2 - Bruker AXS area detector
scaling and absorption correction
;
_exptl_crystal_colour colorless
_exptl_crystal_density_diffrn 1.273
_exptl_crystal_description prism
_exptl_crystal_F_000 1070
_exptl_crystal_size_max 0.310
_exptl_crystal_size_mid 0.200
_exptl_crystal_size_min 0.190
_refine_diff_density_max 0.259
_refine_diff_density_min -0.259
_refine_diff_density_rms 0.065
_refine_ls_extinction_coef 0.0126(17)
_refine_ls_extinction_expression Fc^*^=kFc[1+0.001xFc^2^\l^3^/sin(2\q)]^-1/4^
_refine_ls_extinction_method 'SHELXL-2017/1 (Sheldrick 2017)'
_refine_ls_goodness_of_fit_ref 1.029
_refine_ls_hydrogen_treatment mixed
_refine_ls_matrix_type full
_refine_ls_number_parameters 373
_refine_ls_number_reflns 5468
_refine_ls_number_restraints 0
_refine_ls_restrained_S_all 1.029
_refine_ls_R_factor_all 0.1437
_refine_ls_R_factor_gt 0.0791
_refine_ls_shift/su_max 0.000
_refine_ls_shift/su_mean 0.000
_refine_ls_structure_factor_coef Fsqd
_refine_ls_weighting_details 'w=1/[\s^2^(Fo^2^)+(0.0809P)^2^+2.4572P] where P=(Fo^2^+2Fc^2^)/3'
_refine_ls_weighting_scheme calc
_refine_ls_wR_factor_gt 0.1711
_refine_ls_wR_factor_ref 0.2014
_reflns_Friedel_coverage 0.000
_reflns_number_gt 3313
_reflns_number_total 5468
_reflns_threshold_expression 'I > 2\s(I)'
_cod_data_source_file c9cc09497k2.cif
_cod_data_source_block jvr190128O1
_cod_depositor_comments 'Adding full bibliography for 7125838--7125846.cif.'
_cod_original_sg_symbol_H-M 'P 21/c'
_cod_original_formula_sum 'C35 H30.50 N O2.50'
_cod_database_code 7125839
_shelx_shelxl_version_number 2017/1
_shelx_space_group_comment
;
The symmetry employed for this shelxl refinement is uniquely defined
by the following loop, which should always be used as a source of
symmetry information in preference to the above space-group names.
They are only intended as comments.
;
_shelx_estimated_absorpt_t_min 0.976
_shelx_estimated_absorpt_t_max 0.985
_exptl_absorpt_special_details
;
The ratio of minimum to maximum
apparent transmission was 0.830
;

loop_
_space_group_symop_operation_xyz
'x, y, z'
'-x, y+1/2, -z+1/2'
'-x, -y, -z'
'x, -y-1/2, z-1/2'

loop_
_atom_site_label
_atom_site_type_symbol
_atom_site_fract_x
_atom_site_fract_y
_atom_site_fract_z
_atom_site_U_iso_or_equiv
_atom_site_adp_type
_atom_site_occupancy
_atom_site_site_symmetry_order
_atom_site_calc_flag
_atom_site_refinement_flags_posn
_atom_site_refinement_flags_adp
_atom_site_refinement_flags_occupancy
O1 O 0.80158(19) -0.3748(4) 0.53778(12) 0.0350(7) Uani 1 1 d . . .
H1A H 0.758(3) -1.183(7) 0.469(2) 0.058(17) Uiso 1 1 d . . .
O2 O 0.76741(16) -1.1274(4) 0.44060(12) 0.0307(7) Uani 1 1 d . . .
H2A H 0.819(4) -0.446(8) 0.515(2) 0.08(2) Uiso 1 1 d . . .
N1 N 0.81686(19) -0.7512(5) 0.49331(15) 0.0270(8) Uani 1 1 d . . .
H1 H 0.824(2) -0.839(6) 0.4706(16) 0.025(11) Uiso 1 1 d . . .
H2 H 0.851(3) -0.748(7) 0.529(2) 0.050(13) Uiso 1 1 d . . .
C1 C 0.7329(2) -0.7626(5) 0.49589(13) 0.0202(8) Uani 1 1 d . . .
C2 C 0.7080(2) -0.6447(5) 0.53646(13) 0.0201(8) Uani 1 1 d . . .
C3 C 0.6244(2) -0.6467(5) 0.53759(14) 0.0229(8) Uani 1 1 d . . .
H3 H 0.607787 -0.571117 0.565513 0.027 Uiso 1 1 calc R U .
C4 C 0.5653(2) -0.7560(5) 0.49910(14) 0.0209(8) Uani 1 1 d . . .
H4 H 0.508259 -0.754968 0.500192 0.025 Uiso 1 1 calc R U .
C5 C 0.5896(2) -0.8681(5) 0.45851(14) 0.0216(8) Uani 1 1 d . . .
H5 H 0.548220 -0.940996 0.431413 0.026 Uiso 1 1 calc R U .
C6 C 0.6727(2) -0.8763(5) 0.45653(13) 0.0186(7) Uani 1 1 d . . .
C7 C 0.7718(2) -0.5047(5) 0.57493(14) 0.0218(8) Uani 1 1 d . . .
C8 C 0.8469(2) -0.6100(5) 0.61481(14) 0.0230(8) Uani 1 1 d . . .
C9 C 0.8409(2) -0.7985(6) 0.63366(14) 0.0282(9) Uani 1 1 d . . .
H9 H 0.790039 -0.869594 0.619728 0.034 Uiso 1 1 calc R U .
C10 C 0.9089(3) -0.8845(7) 0.67286(16) 0.0405(11) Uani 1 1 d . . .
H10 H 0.904392 -1.014540 0.685406 0.049 Uiso 1 1 calc R U .
C11 C 0.9828(3) -0.7821(8) 0.69368(18) 0.0512(13) Uani 1 1 d . . .
H11 H 1.028984 -0.840496 0.720939 0.061 Uiso 1 1 calc R U .
C12 C 0.9893(3) -0.5961(8) 0.67483(17) 0.0497(13) Uani 1 1 d . . .
H12 H 1.040478 -0.526077 0.688763 0.060 Uiso 1 1 calc R U .
C13 C 0.9228(2) -0.5093(7) 0.63611(16) 0.0361(10) Uani 1 1 d . . .
H13 H 0.928266 -0.379628 0.623595 0.043 Uiso 1 1 calc R U .
C14 C 0.7302(2) -0.3747(5) 0.61084(14) 0.0227(8) Uani 1 1 d . . .
C15 C 0.7336(2) -0.4233(5) 0.66704(15) 0.0294(9) Uani 1 1 d . . .
H15 H 0.764299 -0.535355 0.684154 0.035 Uiso 1 1 calc R U .
C16 C 0.6926(3) -0.3095(6) 0.69842(16) 0.0348(10) Uani 1 1 d . . .
H16 H 0.695608 -0.344292 0.736869 0.042 Uiso 1 1 calc R U .
C17 C 0.6475(3) -0.1462(6) 0.67431(16) 0.0331(9) Uani 1 1 d . . .
H17 H 0.619331 -0.068311 0.695767 0.040 Uiso 1 1 calc R U .
C18 C 0.6441(2) -0.0986(6) 0.61833(17) 0.0316(9) Uani 1 1 d . . .
H18 H 0.613034 0.012912 0.601148 0.038 Uiso 1 1 calc R U .
C19 C 0.6850(2) -0.2105(5) 0.58705(16) 0.0277(9) Uani 1 1 d . . .
H19 H 0.682198 -0.174622 0.548718 0.033 Uiso 1 1 calc R U .
C20 C 0.6987(2) -1.0021(5) 0.41185(13) 0.0199(8) Uani 1 1 d . . .
C21 C 0.6246(2) -1.1289(5) 0.37858(14) 0.0214(8) Uani 1 1 d . . .
C22 C 0.5793(2) -1.0847(6) 0.32323(14) 0.0260(8) Uani 1 1 d . . .
H22 H 0.595843 -0.976769 0.304181 0.031 Uiso 1 1 calc R U .
C23 C 0.5097(3) -1.1954(6) 0.29482(16) 0.0340(10) Uani 1 1 d . . .
H23 H 0.479022 -1.162760 0.256763 0.041 Uiso 1 1 calc R U .
C24 C 0.4855(3) -1.3520(6) 0.32198(16) 0.0331(9) Uani 1 1 d . . .
H24 H 0.437573 -1.426790 0.302929 0.040 Uiso 1 1 calc R U .
C25 C 0.5311(2) -1.4009(6) 0.37711(17) 0.0317(9) Uani 1 1 d . . .
H25 H 0.514849 -1.510079 0.395845 0.038 Uiso 1 1 calc R U .
C26 C 0.5999(2) -1.2909(5) 0.40468(16) 0.0265(8) Uani 1 1 d . . .
H26 H 0.631325 -1.326334 0.442338 0.032 Uiso 1 1 calc R U .
C27 C 0.7322(2) -0.8775(5) 0.37049(13) 0.0221(8) Uani 1 1 d . . .
C28 C 0.7009(3) -0.6921(6) 0.35604(16) 0.0341(10) Uani 1 1 d . . .
H28 H 0.660405 -0.639890 0.373262 0.041 Uiso 1 1 calc R U .
C29 C 0.7280(3) -0.5810(6) 0.31660(18) 0.0444(12) Uani 1 1 d . . .
H29 H 0.706822 -0.452448 0.307552 0.053 Uiso 1 1 calc R U .
C30 C 0.7856(3) -0.6565(7) 0.29057(17) 0.0376(10) Uani 1 1 d . . .
H30 H 0.802822 -0.582183 0.262665 0.045 Uiso 1 1 calc R U .
C31 C 0.8178(3) -0.8401(7) 0.30528(16) 0.0351(10) Uani 1 1 d . . .
H31 H 0.858586 -0.891713 0.288226 0.042 Uiso 1 1 calc R U .
C32 C 0.7910(2) -0.9502(6) 0.34482(15) 0.0290(9) Uani 1 1 d . . .
H32 H 0.813343 -1.077504 0.354445 0.035 Uiso 1 1 calc R U .
C33 C 0.9764(3) -0.1344(12) 0.4569(2) 0.074(2) Uani 1 1 d . . .
H33 H 0.959866 -0.226904 0.426664 0.089 Uiso 1 1 calc R U .
C34 C 0.9816(3) -0.1897(11) 0.5127(2) 0.0738(19) Uani 1 1 d . . .
H34 H 0.968993 -0.320086 0.520949 0.089 Uiso 1 1 calc R U .
C35 C 1.0045(3) -0.0575(13) 0.5550(2) 0.075(2) Uani 1 1 d . . .
H35 H 1.007831 -0.094496 0.593366 0.090 Uiso 1 1 calc R U .
O3 O 0.8440(13) -0.440(4) 0.4136(9) 0.105(6) Uani 0.25 1 d G . P
H3A H 0.797349 -0.448549 0.389470 0.158 Uiso 0.25 1 d G U P
H3B H 0.840828 -0.367973 0.443450 0.158 Uiso 0.25 1 d G U P

loop_
_atom_site_aniso_label
_atom_site_aniso_U_11
_atom_site_aniso_U_22
_atom_site_aniso_U_33
_atom_site_aniso_U_23
_atom_site_aniso_U_13
_atom_site_aniso_U_12
O1 0.0472(19) 0.0317(16) 0.0312(15) 0.0058(13) 0.0192(14) -0.0067(14)
O2 0.0246(15) 0.0343(16) 0.0298(14) 0.0056(13) 0.0018(12) 0.0144(12)
N1 0.0130(16) 0.045(2) 0.0217(17) -0.0068(16) 0.0026(13) 0.0005(15)
C1 0.0175(18) 0.0273(19) 0.0155(16) 0.0022(15) 0.0038(14) 0.0027(15)
C2 0.0183(18) 0.0261(19) 0.0146(15) 0.0030(15) 0.0020(14) -0.0007(15)
C3 0.026(2) 0.0266(19) 0.0176(16) -0.0028(15) 0.0091(15) 0.0032(16)
C4 0.0164(18) 0.0273(19) 0.0190(17) -0.0007(15) 0.0048(14) 0.0016(15)
C5 0.0185(19) 0.0255(19) 0.0203(16) 0.0002(15) 0.0045(14) 0.0016(15)
C6 0.0158(18) 0.0218(18) 0.0170(15) 0.0013(15) 0.0024(13) 0.0034(14)
C7 0.024(2) 0.0233(19) 0.0191(16) 0.0038(15) 0.0082(15) -0.0058(15)
C8 0.0175(19) 0.034(2) 0.0165(16) -0.0016(16) 0.0031(14) -0.0007(16)
C9 0.025(2) 0.036(2) 0.0227(18) 0.0003(17) 0.0044(16) 0.0043(17)
C10 0.051(3) 0.043(3) 0.025(2) 0.0077(19) 0.0076(19) 0.021(2)
C11 0.031(3) 0.086(4) 0.028(2) -0.002(3) -0.0069(19) 0.021(3)
C12 0.023(2) 0.088(4) 0.031(2) -0.010(3) -0.0036(18) -0.004(2)
C13 0.027(2) 0.049(3) 0.031(2) -0.008(2) 0.0052(17) -0.013(2)
C14 0.0217(19) 0.0220(19) 0.0232(17) -0.0007(16) 0.0041(15) -0.0068(15)
C15 0.035(2) 0.024(2) 0.030(2) 0.0021(17) 0.0091(17) 0.0053(17)
C16 0.045(3) 0.036(2) 0.0244(19) -0.0001(18) 0.0115(18) 0.003(2)
C17 0.033(2) 0.031(2) 0.037(2) -0.0095(19) 0.0129(18) 0.0004(18)
C18 0.027(2) 0.023(2) 0.043(2) -0.0003(18) 0.0063(18) 0.0014(17)
C19 0.028(2) 0.028(2) 0.0273(19) 0.0069(17) 0.0086(16) -0.0005(17)
C20 0.0181(18) 0.0233(19) 0.0164(16) 0.0022(15) 0.0016(13) 0.0062(15)
C21 0.021(2) 0.0234(19) 0.0205(17) 0.0006(16) 0.0078(14) 0.0051(15)
C22 0.025(2) 0.032(2) 0.0201(17) 0.0019(16) 0.0051(15) -0.0010(17)
C23 0.031(2) 0.042(2) 0.0262(19) -0.0044(18) 0.0026(17) -0.0076(19)
C24 0.030(2) 0.033(2) 0.036(2) -0.0140(19) 0.0089(18) -0.0047(18)
C25 0.035(2) 0.025(2) 0.041(2) -0.0045(18) 0.0190(19) -0.0028(18)
C26 0.027(2) 0.027(2) 0.0273(18) 0.0004(17) 0.0105(16) 0.0049(17)
C27 0.0198(19) 0.028(2) 0.0175(17) -0.0033(15) 0.0042(14) -0.0016(16)
C28 0.044(3) 0.031(2) 0.034(2) 0.0073(18) 0.0235(19) 0.0112(19)
C29 0.064(3) 0.033(2) 0.044(2) 0.012(2) 0.028(2) 0.004(2)
C30 0.036(2) 0.049(3) 0.031(2) 0.001(2) 0.0147(19) -0.009(2)
C31 0.026(2) 0.054(3) 0.028(2) -0.003(2) 0.0117(17) 0.003(2)
C32 0.024(2) 0.039(2) 0.0251(18) 0.0012(18) 0.0075(16) 0.0065(18)
C33 0.021(3) 0.146(7) 0.053(3) -0.016(4) 0.005(2) 0.008(3)
C34 0.024(3) 0.139(6) 0.059(3) 0.012(4) 0.013(2) 0.007(3)
C35 0.031(3) 0.149(7) 0.047(3) 0.023(4) 0.015(2) 0.009(4)
O3 0.095(15) 0.122(17) 0.096(14) -0.004(13) 0.021(11) 0.007(14)

loop_
_atom_type_symbol
_atom_type_description
_atom_type_scat_dispersion_real
_atom_type_scat_dispersion_imag
_atom_type_scat_source
C C 0.0033 0.0016 'International Tables Vol C Tables 4.2.6.8 and 6.1.1.4'
H H 0.0000 0.0000 'International Tables Vol C Tables 4.2.6.8 and 6.1.1.4'
N N 0.0061 0.0033 'International Tables Vol C Tables 4.2.6.8 and 6.1.1.4'
O O 0.0106 0.0060 'International Tables Vol C Tables 4.2.6.8 and 6.1.1.4'

loop_
_geom_angle_atom_site_label_1
_geom_angle_atom_site_label_2
_geom_angle_atom_site_label_3
_geom_angle
_geom_angle_site_symmetry_1
_geom_angle_site_symmetry_3
C7 O1 H2A 106(4) . .
C20 O2 H1A 111(3) . .
C1 N1 H1 108(3) . .
C1 N1 H2 110(3) . .
H1 N1 H2 119(4) . .
N1 C1 C6 121.5(3) . .
N1 C1 C2 118.4(3) . .
C6 C1 C2 120.0(3) . .
C3 C2 C1 119.1(3) . .
C3 C2 C7 121.0(3) . .
C1 C2 C7 119.7(3) . .
C4 C3 C2 121.2(3) . .
C4 C3 H3 119.4 . .
C2 C3 H3 119.4 . .
C3 C4 C5 119.5(3) . .
C3 C4 H4 120.2 . .
C5 C4 H4 120.2 . .
C6 C5 C4 121.7(3) . .
C6 C5 H5 119.1 . .
C4 C5 H5 119.1 . .
C5 C6 C1 118.4(3) . .
C5 C6 C20 121.1(3) . .
C1 C6 C20 120.5(3) . .
O1 C7 C8 109.2(3) . .
O1 C7 C14 106.2(3) . .
C8 C7 C14 109.1(3) . .
O1 C7 C2 107.4(3) . .
C8 C7 C2 113.1(3) . .
C14 C7 C2 111.6(3) . .
C9 C8 C13 118.4(4) . .
C9 C8 C7 122.0(3) . .
C13 C8 C7 119.4(3) . .
C8 C9 C10 120.4(4) . .
C8 C9 H9 119.8 . .
C10 C9 H9 119.8 . .
C11 C10 C9 120.3(4) . .
C11 C10 H10 119.8 . .
C9 C10 H10 119.8 . .
C12 C11 C10 119.6(4) . .
C12 C11 H11 120.2 . .
C10 C11 H11 120.2 . .
C11 C12 C13 120.8(4) . .
C11 C12 H12 119.6 . .
C13 C12 H12 119.6 . .
C12 C13 C8 120.6(4) . .
C12 C13 H13 119.7 . .
C8 C13 H13 119.7 . .
C19 C14 C15 118.4(3) . .
C19 C14 C7 120.6(3) . .
C15 C14 C7 120.9(3) . .
C16 C15 C14 120.5(4) . .
C16 C15 H15 119.7 . .
C14 C15 H15 119.7 . .
C17 C16 C15 120.7(4) . .
C17 C16 H16 119.7 . .
C15 C16 H16 119.7 . .
C16 C17 C18 118.6(4) . .
C16 C17 H17 120.7 . .
C18 C17 H17 120.7 . .
C19 C18 C17 121.0(4) . .
C19 C18 H18 119.5 . .
C17 C18 H18 119.5 . .
C18 C19 C14 120.8(3) . .
C18 C19 H19 119.6 . .
C14 C19 H19 119.6 . .
O2 C20 C27 105.7(3) . .
O2 C20 C6 109.1(3) . .
C27 C20 C6 111.8(3) . .
O2 C20 C21 109.1(3) . .
C27 C20 C21 110.5(3) . .
C6 C20 C21 110.6(3) . .
C22 C21 C26 117.9(3) . .
C22 C21 C20 122.0(3) . .
C26 C21 C20 120.1(3) . .
C21 C22 C23 121.1(4) . .
C21 C22 H22 119.4 . .
C23 C22 H22 119.4 . .
C24 C23 C22 119.8(4) . .
C24 C23 H23 120.1 . .
C22 C23 H23 120.1 . .
C23 C24 C25 120.0(4) . .
C23 C24 H24 120.0 . .
C25 C24 H24 120.0 . .
C26 C25 C24 119.7(4) . .
C26 C25 H25 120.1 . .
C24 C25 H25 120.1 . .
C25 C26 C21 121.4(4) . .
C25 C26 H26 119.3 . .
C21 C26 H26 119.3 . .
C28 C27 C32 118.6(3) . .
C28 C27 C20 120.1(3) . .
C32 C27 C20 121.3(3) . .
C27 C28 C29 120.7(4) . .
C27 C28 H28 119.7 . .
C29 C28 H28 119.7 . .
C30 C29 C28 120.2(4) . .
C30 C29 H29 119.9 . .
C28 C29 H29 119.9 . .
C31 C30 C29 119.4(4) . .
C31 C30 H30 120.3 . .
C29 C30 H30 120.3 . .
C30 C31 C32 120.3(4) . .
C30 C31 H31 119.9 . .
C32 C31 H31 119.9 . .
C27 C32 C31 120.8(4) . .
C27 C32 H32 119.6 . .
C31 C32 H32 119.6 . .
C34 C33 C35 120.1(6) . 3_756
C34 C33 H33 120.0 . .
C35 C33 H33 120.0 3_756 .
C35 C34 C33 119.5(7) . .
C35 C34 H34 120.3 . .
C33 C34 H34 120.3 . .
C34 C35 C33 120.5(5) . 3_756
C34 C35 H35 119.8 . .
C33 C35 H35 119.8 3_756 .
H3A O3 H3B 111.2 . .

loop_
_geom_bond_atom_site_label_1
_geom_bond_atom_site_label_2
_geom_bond_distance
_geom_bond_site_symmetry_2
O1 C7 1.444(4) .
O1 H2A 0.84(6) .
O2 C20 1.441(4) .
O2 H1A 0.84(5) .
N1 C1 1.407(4) .
N1 H1 0.85(4) .
N1 H2 0.89(5) .
C1 C6 1.409(5) .
C1 C2 1.417(5) .
C2 C3 1.389(5) .
C2 C7 1.536(5) .
C3 C4 1.373(5) .
C3 H3 0.9500 .
C4 C5 1.391(5) .
C4 H4 0.9500 .
C5 C6 1.388(5) .
C5 H5 0.9500 .
C6 C20 1.533(5) .
C7 C8 1.529(5) .
C7 C14 1.532(5) .
C8 C9 1.381(5) .
C8 C13 1.400(5) .
C9 C10 1.388(5) .
C9 H9 0.9500 .
C10 C11 1.379(7) .
C10 H10 0.9500 .
C11 C12 1.367(7) .
C11 H11 0.9500 .
C12 C13 1.370(6) .
C12 H12 0.9500 .
C13 H13 0.9500 .
C14 C19 1.384(5) .
C14 C15 1.388(5) .
C15 C16 1.387(5) .
C15 H15 0.9500 .
C16 C17 1.382(6) .
C16 H16 0.9500 .
C17 C18 1.381(5) .
C17 H17 0.9500 .
C18 C19 1.378(5) .
C18 H18 0.9500 .
C19 H19 0.9500 .
C20 C27 1.530(5) .
C20 C21 1.537(5) .
C21 C22 1.379(5) .
C21 C26 1.392(5) .
C22 C23 1.392(5) .
C22 H22 0.9500 .
C23 C24 1.373(5) .
C23 H23 0.9500 .
C24 C25 1.384(5) .
C24 H24 0.9500 .
C25 C26 1.375(5) .
C25 H25 0.9500 .
C26 H26 0.9500 .
C27 C28 1.379(5) .
C27 C32 1.381(5) .
C28 C29 1.388(5) .
C28 H28 0.9500 .
C29 C30 1.377(6) .
C29 H29 0.9500 .
C30 C31 1.373(6) .
C30 H30 0.9500 .
C31 C32 1.383(5) .
C31 H31 0.9500 .
C32 H32 0.9500 .
C33 C34 1.384(8) .
C33 C35 1.399(9) 3_756
C33 H33 0.9500 .
C34 C35 1.343(9) .
C34 H34 0.9500 .
C35 H35 0.9500 .
O3 H3A 0.8332 .
O3 H3B 0.8883 .
